data_1001592
loop_
_publ_author_name
'Guesdon, A'
'Borel, M M'
'Grandin, A'
'Leclaire, A'
'Raveau, B'

_publ_section_title 'Structure of Tl~2~Mo~2~P~2~O~11~'
_journal_coden_ASTM ACSCEE
_journal_name_full 'Acta Crystallographica C (39,1983-)'
_journal_page_first 1877
_journal_page_last 1879
_journal_volume 49
_journal_year 1993
_chemical_formula_structural 'Tl2 (Mo2 P2 O11)'
_chemical_formula_sum 'Mo2 O11 P2 Tl2'
_chemical_name_systematic 'Dithallium tecto-dimolybdo(V)diphosphate'
_space_group_IT_number 14
_symmetry_cell_setting monoclinic
_symmetry_Int_Tables_number 14
_symmetry_space_group_name_Hall '-P 2ybc'
_symmetry_space_group_name_H-M 'P 1 21/c 1'
_cell_angle_alpha 90
_cell_angle_beta 97.64(1)
_cell_angle_gamma 90
_cell_formula_units_Z 4
_cell_length_a 9.945(1)
_cell_length_b 10.156(1)
_cell_length_c 9.974(2)
_cell_volume 998.4
_refine_ls_R_factor_all 0.044
_cod_database_code 1001592

loop_
_symmetry_equiv_pos_as_xyz
x,y,z
-x,1/2+y,1/2-z
-x,-y,-z
x,1/2-y,1/2+z

loop_
_atom_site_label
_atom_site_type_symbol
_atom_site_symmetry_multiplicity
_atom_site_Wyckoff_symbol
_atom_site_fract_x
_atom_site_fract_y
_atom_site_fract_z
_atom_site_occupancy
_atom_site_attached_hydrogens
_atom_site_calc_flag
Mo1 Mo5+ 4 e 0.3448(1) 0.0853(2) 0.1325(2) 1. 0 d
Mo2 Mo5+ 4 e 0.0775(1) 0.3219(2) 0.1467(2) 1. 0 d
P1 P5+ 4 e 0.3962(4) 0.3755(5) 0.3154(5) 1. 0 d
P2 P5+ 4 e 0.1260(4) 0.0758(5) 0.3535(5) 1. 0 d
Tl1 Tl1+ 2 a 0. 0. 0. 1. 0 d
Tl2 Tl1+ 4 e 0.7572(1) 0.1776(1) 0.2865(1) 1. 0 d
Tl3 Tl1+ 4 e 0.5273(3) 0.0798(3) 0.5077(2) 0.5 0 d
O1 O2- 4 e 0.287(1) -0.057(1) 0.061(1) 1. 0 d
O2 O2- 4 e 0.427(1) 0.152(1) -0.033(1) 1. 0 d
O3 O2- 4 e 0.269(1) 0.054(1) 0.317(1) 1. 0 d
O4 O2- 4 e 0.526(1) 0.001(1) 0.221(1) 1. 0 d
O5 O2- 4 e 0.192(1) 0.192(1) 0.095(1) 1. 0 d
O6 O2- 4 e 0.443(1) 0.258(1) 0.238(1) 1. 0 d
O7 O2- 4 e -0.073(1) 0.265(1) 0.066(1) 1. 0 d
O8 O2- 4 e -0.024(1) 0.480(1) 0.225(1) 1. 0 d
O9 O2- 4 e 0.135(1) 0.449(1) 0.006(1) 1. 0 d
O10 O2- 4 e 0.072(1) 0.216(1) 0.320(1) 1. 0 d
O11 O2- 4 e 0.247(1) 0.408(1) 0.272(1) 1. 0 d

loop_
_atom_type_symbol
_atom_type_oxidation_number
Mo5+ 5.000
P5+ 5.000
Tl1+ 1.000
O2- -2.000
